data_7712414
loop_
_publ_author_name
'Essien, Nsikak B.'
'Galv\'acsi , Antal Tam\'as'
'K\'allay, Csilla'
'Al-Hilaly, Youssra Kareem'
'Gonzalez-Mendez, Ramon'
'Akien, Geoffrey'
'Tizzard, Graham J.'
'Coles, Simon'
'Besora, Maria'
'Kostakis, George E.'

_publ_section_title
;
 Fluorine-based Zn salan complexes
;
_journal_name_full 'Dalton Transactions'
_journal_paper_doi 10.1039/D2DT04082D
_journal_year 2023
_chemical_formula_moiety 'C22 H22 F6 N2 O4 Zn'
_chemical_formula_sum 'C22 H22 F6 N2 O4 Zn'
_chemical_formula_weight 557.78
_space_group_crystal_system monoclinic
_space_group_IT_number 14
_space_group_name_Hall '-P 2yn'
_space_group_name_H-M_alt 'P 1 21/n 1'
_atom_sites_solution_hydrogens geom
_atom_sites_solution_primary dual
_audit_creation_date 2022-10-20
_audit_creation_method
;
Olex2 1.5
(compiled 2021.12.09 svn.r5202d8cf for OlexSys, GUI svn.r6439)
;
_audit_update_record
;
2022-12-20 deposited with the CCDC.	2023-02-24 downloaded from the CCDC.
;
_cell_angle_alpha 90
_cell_angle_beta 102.621(3)
_cell_angle_gamma 90
_cell_formula_units_Z 4
_cell_length_a 14.9548(5)
_cell_length_b 7.7335(3)
_cell_length_c 19.8034(6)
_cell_measurement_reflns_used 14107
_cell_measurement_temperature 100.00(10)
_cell_measurement_theta_max 74.8520
_cell_measurement_theta_min 3.3710
_cell_volume 2234.98(14)
_computing_cell_refinement 'CrysAlisPro 1.171.42.58a (Rigaku OD, 2022)'
_computing_data_collection 'CrysAlisPro 1.171.42.58a (Rigaku OD, 2022)'
_computing_data_reduction 'CrysAlisPro 1.171.42.58a (Rigaku OD, 2022)'
_computing_molecular_graphics 'Olex2 1.5 (Dolomanov et al., 2009)'
_computing_publication_material 'Olex2 1.5 (Dolomanov et al., 2009)'
_computing_structure_refinement 'SHELXL 2018/3 (Sheldrick, 2015)'
_computing_structure_solution 'SHELXT 2018/2 (Sheldrick, 2018)'
_diffrn_ambient_environment N~2~
_diffrn_ambient_temperature 100.00(10)
_diffrn_detector 'hybrid pixel array detector'
_diffrn_detector_area_resol_mean 10
_diffrn_detector_dtime 0.000
_diffrn_detector_type 'Rigaku, HyPix 6000HE'
_diffrn_measured_fraction_theta_full 1.000
_diffrn_measured_fraction_theta_max 0.975
_diffrn_measurement_details
;
List of Runs (angles in degrees, time in seconds):

  # Type    Start    End  Width  t~exp~   \w     \q     \k     \f   Frames
#--------------------------------------------------------------------------
  1  \w    -37.00  28.00   0.50    3.00    --  -46.61  34.00 -25.00  130
  2  \w   -120.00 -34.00   0.50    3.00    --  -46.61 -34.00 176.00  172
  3  \w     34.00 120.00   0.50    3.00    --   46.61  34.00 -25.00  172
  4  \w    -27.00  41.00   0.50    3.00    --   46.61 -34.00 176.00  136
  5  \w     89.00 175.00   0.50   12.00    --  101.75  34.00 -25.00  172
  6  \w   -174.00 -90.00   0.50   12.00    -- -103.00 -34.00 176.00  168
  7  \w   -118.00 -24.00   0.50    3.00    --  -46.61 -77.00 120.00  188
  8  \w    -40.00  27.00   0.50    3.00    --  -46.61  37.00 120.00  134
  9  \w    -24.00  29.00   0.50    3.00    --  -46.61  19.00 120.00  106
 10  \w     34.00 120.00   0.50    3.00    --   46.61  37.00  30.00  172
 11  \w     24.00 118.00   0.50    3.00    --   46.61  77.00  60.00  188
 12  \w     29.00  73.00   0.50   12.00    --  101.75 -61.00-180.00   88
 13  \w     29.00  73.00   0.50   12.00    --  101.75 -61.00   0.00   88
 14  \w     29.00 112.00   0.50   12.00    --  101.75-125.00 120.00  166
 15  \w     79.00 175.00   0.50   12.00    --  101.75  77.00  60.00  192
 16  \w     29.00  73.00   0.50   12.00    --  101.75 -61.00  30.00   88
 17  \w     79.00 152.00   0.50   12.00    --  101.75  77.00  90.00  146
 18  \w     30.00  73.00   0.50   12.00    --  101.75 -61.00 -30.00   86
 19  \w     33.00  94.00   0.50   12.00    --  101.75 -77.00 -90.00  122
 20  \w     29.00  96.00   0.50   12.00    --  101.75 -94.00 -90.00  134
 21  \w     39.00  65.00   0.50   12.00    --  101.75 -61.00  90.00   52
 22  \w   -166.00-140.00   0.50   12.00    -- -103.00 -77.00 120.00   52
 23  \w   -146.00-120.00   0.50   12.00    -- -103.00 -77.00 -90.00   52
 24  \w   -108.00 -81.00   0.50   12.00    -- -103.00 -74.00 134.89   54
 25  \w   -108.00 -81.00   0.50   12.00    -- -103.00 -75.00 102.61   54
 26  \w   -110.00 -83.00   0.50   12.00    -- -103.00 -69.00  83.39   54
 27  \w   -173.00-113.00   0.50   12.00    -- -103.00 -69.00  66.46  120
 28  \w   -172.00 -85.00   0.50   12.00    -- -103.00 -66.00 124.14  174
 29  \w   -108.00 -83.00   0.50   12.00    -- -103.00 -69.00  66.46   50
 30  \w   -174.00-148.00   0.50   12.00    -- -103.00 -77.00 -90.00   52
 31  \w   -133.00 -86.00   0.50   12.00    -- -103.00 -63.00  27.83   94
 32  \w   -109.00 -83.00   0.50   12.00    -- -103.00 -69.00 123.36   52
 33  \w   -105.00 -78.00   0.50   12.00    -- -103.00 -81.00 114.46   54
 34  \w   -173.00-147.00   0.50   12.00    -- -103.00 -68.00  47.00   52
 35  \w   -105.00 -79.00   0.50   12.00    -- -103.00 -79.00  71.68   52
 36  \w   -172.00-127.00   0.50   12.00    -- -103.00 -79.00  71.68   90
 37  \w   -172.00-115.00   0.50   12.00    -- -103.00 -76.00  39.62  114
 38  \w   -106.00 -80.00   0.50   12.00    -- -103.00 -77.00  90.00   52
 39  \w   -106.00 -80.00   0.50   12.00    -- -103.00 -78.00  96.33   52
 40  \w   -110.00 -83.00   0.50   12.00    -- -103.00 -71.00 111.86   54
 41  \w   -121.00 -88.00   0.50   12.00    -- -103.00 -61.00 150.00   66
 42  \w   -116.00 -80.00   0.50   12.00    -- -103.00 -77.00 150.00   72
 43  \w   -170.00-130.00   0.50   12.00    -- -103.00 -61.00 150.00   80
 44  \w   -115.00 -86.00   0.50   12.00    -- -103.00 -61.00  30.00   58
 45  \w    -68.00 -31.00   0.50   12.00    -- -103.00  61.00   0.00   74
 46  \w   -154.00 -83.00   0.50   12.00    -- -103.00 -69.00  75.04  142
 47  \w   -173.00-147.00   0.50   12.00    -- -103.00 -81.00  69.12   52
 48  \w   -104.00 -78.00   0.50   12.00    -- -103.00 -81.00  69.12   52
 49  \w   -173.00 -87.00   0.50   12.00    -- -103.00 -60.00 106.67  172
 50  \w   -114.00 -86.00   0.50   12.00    -- -103.00 -61.00  60.00   56
 51  \w   -104.00 -78.00   0.50   12.00    -- -103.00 -82.00 150.13   52
 52  \w   -110.00 -82.00   0.50   12.00    -- -103.00 -72.00  94.12   56
 53  \w   -130.00 -84.00   0.50   12.00    -- -103.00 -68.00  47.00   92
 54  \w   -106.00 -80.00   0.50   12.00    -- -103.00 -77.00 120.00   52
;
_diffrn_measurement_device 'four-circle diffractometer'
_diffrn_measurement_device_details 'Rigaku, UG2 \k goniometer'
_diffrn_measurement_device_type
;
Rigaku 007HF diffractometer equipped with Arc)Sec VHF Varimax confocal mirrors and a UG2 goniometer and HyPix 6000HE detector
;
_diffrn_measurement_method 'profile data from \w-scans'
_diffrn_measurement_specimen_support 'MiTeGen loops'
_diffrn_orient_matrix_type 'CrysAlisPro convention (1999,Acta A55,543-557)'
_diffrn_orient_matrix_UB_11 0.0060348000
_diffrn_orient_matrix_UB_12 -0.0211024000
_diffrn_orient_matrix_UB_13 -0.0762041000
_diffrn_orient_matrix_UB_21 0.0950636000
_diffrn_orient_matrix_UB_22 -0.0844442000
_diffrn_orient_matrix_UB_23 0.0231881000
_diffrn_orient_matrix_UB_31 -0.0456082000
_diffrn_orient_matrix_UB_32 -0.1791756000
_diffrn_orient_matrix_UB_33 -0.0019620000
_diffrn_radiation_collimation 'Arc)Sec VHF Varimax focusing mirrors'
_diffrn_radiation_monochromator mirror
_diffrn_radiation_probe x-ray
_diffrn_radiation_type 'Cu K\a'
_diffrn_radiation_wavelength 1.54178
_diffrn_reflns_av_R_equivalents 0.0901
_diffrn_reflns_av_unetI/netI 0.0368
_diffrn_reflns_Laue_measured_fraction_full 1.000
_diffrn_reflns_Laue_measured_fraction_max 0.975
_diffrn_reflns_limit_h_max 18
_diffrn_reflns_limit_h_min -18
_diffrn_reflns_limit_k_max 9
_diffrn_reflns_limit_k_min -9
_diffrn_reflns_limit_l_max 24
_diffrn_reflns_limit_l_min -24
_diffrn_reflns_number 37976
_diffrn_reflns_point_group_measured_fraction_full 1.000
_diffrn_reflns_point_group_measured_fraction_max 0.975
_diffrn_reflns_theta_full 67.679
_diffrn_reflns_theta_max 75.523
_diffrn_reflns_theta_min 3.373
_diffrn_source 'Rotating anode'
_diffrn_source_current 30.0
_diffrn_source_power 1.2
_diffrn_source_target Cu
_diffrn_source_type 'Rigaku 007 HF'
_diffrn_source_voltage 40.0
_exptl_absorpt_coefficient_mu 2.297
_exptl_absorpt_correction_T_max 1.00000
_exptl_absorpt_correction_T_min 0.79030
_exptl_absorpt_correction_type multi-scan
_exptl_absorpt_process_details
;
CrysAlisPro 1.171.42.58a (Rigaku Oxford Diffraction, 2022)
Empirical absorption correction using spherical harmonics,
implemented in SCALE3 ABSPACK scaling algorithm.
;
_exptl_crystal_colour colourless
_exptl_crystal_colour_primary colourless
_exptl_crystal_density_diffrn 1.658
_exptl_crystal_description needle
_exptl_crystal_F_000 1136
_exptl_crystal_size_max 0.05
_exptl_crystal_size_mid 0.01
_exptl_crystal_size_min 0.01
_refine_diff_density_max 1.113
_refine_diff_density_min -1.059
_refine_diff_density_rms 0.097
_refine_ls_extinction_method none
_refine_ls_goodness_of_fit_ref 1.100
_refine_ls_hydrogen_treatment constr
_refine_ls_matrix_type full
_refine_ls_number_parameters 353
_refine_ls_number_reflns 4532
_refine_ls_number_restraints 116
_refine_ls_restrained_S_all 1.088
_refine_ls_R_factor_all 0.0732
_refine_ls_R_factor_gt 0.0617
_refine_ls_shift/su_max 0.000
_refine_ls_shift/su_mean 0.000
_refine_ls_structure_factor_coef Fsqd
_refine_ls_weighting_details 'w=1/[\s^2^(Fo^2^)+(0.0734P)^2^+5.5405P] where P=(Fo^2^+2Fc^2^)/3'
_refine_ls_weighting_scheme calc
_refine_ls_wR_factor_gt 0.1600
_refine_ls_wR_factor_ref 0.1686
_reflns_Friedel_coverage 0.000
_reflns_number_gt 3787
_reflns_number_total 4532
_reflns_threshold_expression 'I > 2\s(I)'
_cod_data_source_file d2dt04082d2.cif
_cod_data_source_block 1RS
_cod_database_code 7712414
_shelx_shelxl_version_number 2018/3
_chemical_oxdiff_formula 'C22 H16 F6 N2 O4 Zn'
_chemical_oxdiff_usercomment NBE729
_shelx_space_group_comment
;
The symmetry employed for this shelxl refinement is uniquely defined
by the following loop, which should always be used as a source of
symmetry information in preference to the above space-group names.
They are only intended as comments.
;
_olex2_refinement_description
;
1. Restrained distances
 N008-C00X \\sim N008-C2
 with sigma of 0.02
 C00O-C00X \\sim C00O-C2
 with sigma of 0.04
 N00B-C00T \\sim N00B-C1
 with sigma of 0.02
 C00O-C00T \\sim C00O-C1
 with sigma of 0.02
 N008-C00T \\sim N008-C1
 with sigma of 0.04
 C00O-C00Y \\sim C00O-C3
 with sigma of 0.02
 C00S-C00T \\sim C00S-C1
 with sigma of 0.04
 C00S-C00X \\sim C00S-C2
 with sigma of 0.02
 C00S-C00Z \\sim C00S-C00{
 with sigma of 0.02
 C00T-C00X \\sim C1-C2
 with sigma of 0.02
 N00B-C00X \\sim N00B-C2
 with sigma of 0.04
 C00O-C00Z \\sim C00O-C00{
 with sigma of 0.04
 C00S-C00Y \\sim C00S-C3
 with sigma of 0.04
 C00Y-C00Z \\sim C3-C00{
 with sigma of 0.02
2. Rigid body (RIGU) restrains
 C00O, C00S, C00T, C00Y, C00Z, C1, C2, C3, C00{, C00X, N00B, N008
 with sigma for 1-2 distances of 0.004 and sigma for 1-3 distances of 0.004
3. Others
 Sof(H00A)=Sof(H00J)=Sof(H00L)=Sof(H00Q)=Sof(H00S)=Sof(C1)=Sof(H1)=Sof(C2)=
 Sof(H2)=Sof(C3)=Sof(H3A)=Sof(H3B)=Sof(C00{)=Sof(H00Z)=Sof(HA)=1-FVAR(1)
 Sof(H00B)=Sof(H00G)=Sof(H00I)=Sof(H00N)=Sof(H00O)=Sof(C00T)=Sof(H00T)=
 Sof(C00X)=Sof(H00X)=Sof(C00Y)=Sof(H00V)=Sof(H00W)=Sof(C00Z)=Sof(H00Y)=Sof(H)=
 FVAR(1)
4.a Ternary CH refined with riding coordinates:
 N008(H008), N00B(H00B), N00B(H00A), C00T(H00T), C00X(H00X), C1(H1), C2(H2)
4.b Secondary CH2 refined with riding coordinates:
 C00L(H00C,H00D), C00N(H00E,H00F), C00O(H00G,H00I), C00O(H00J,H00L), C00S(H00N,
 H00O), C00S(H00Q,H00S), C00Y(H00V,H00W), C00Z(H00Y,H), C3(H3A,H3B), C00{(H00Z,
 HA)
4.c Aromatic/amide H refined with riding coordinates:
 C00H(H00H), C00K(H00K), C00M(H00M), C00P(H00P), C00R(H00R), C00U(H00U)
;
_olex2_exptl_crystal_mounting_method 'The crystal was mounted on a MITIGEN holder in oil'
_olex2_submission_original_sample_id NBE728
_olex2_submission_special_instructions 'No special instructions were received'
_oxdiff_exptl_absorpt_empirical_details
;
Empirical correction (ABSPACK) includes:
- Absorption correction using spherical harmonics
- Frame scaling
- Detector area scaling
;
_oxdiff_exptl_absorpt_empirical_full_max 2.223
_oxdiff_exptl_absorpt_empirical_full_min 0.580

loop_
_space_group_symop_operation_xyz
'x, y, z'
'-x+1/2, y+1/2, -z+1/2'
'-x, -y, -z'
'x-1/2, -y-1/2, z-1/2'

loop_
_atom_site_label
_atom_site_type_symbol
_atom_site_fract_x
_atom_site_fract_y
_atom_site_fract_z
_atom_site_U_iso_or_equiv
_atom_site_adp_type
_atom_site_occupancy
_atom_site_site_symmetry_order
_atom_site_calc_flag
_atom_site_refinement_flags_posn
_atom_site_refinement_flags_adp
_atom_site_refinement_flags_occupancy
_atom_site_disorder_assembly
_atom_site_disorder_group
Zn01 Zn 0.48395(3) 0.19224(7) 0.52459(3) 0.02755(18) Uani 1 1 d . . . . .
O002 O 0.52155(18) 0.0623(3) 0.44452(13) 0.0296(6) Uani 1 1 d . . . . .
F003 F 0.8377(2) 0.0849(3) 0.28630(14) 0.0488(7) Uani 1 1 d . . . . .
F004 F 0.9168(2) 0.2145(4) 0.37536(15) 0.0512(7) Uani 1 1 d . . . . .
F005 F 0.9045(2) 0.3263(4) 0.27384(15) 0.0511(7) Uani 1 1 d . . . . .
O006 O 0.3742(2) 0.3165(4) 0.47601(15) 0.0358(7) Uani 1 1 d . . . . .
O007 O 0.7860(2) 0.3345(4) 0.31900(16) 0.0394(7) Uani 1 1 d . . . . .
N008 N 0.6154(2) 0.3031(5) 0.55647(17) 0.0326(7) Uani 1 1 d D . . . .
H008 H 0.616387 0.422126 0.536928 0.039 Uiso 1 1 calc R U . A 1
F009 F -0.0576(2) 0.2032(5) 0.6122(2) 0.0815(12) Uani 1 1 d . . . . .
F00A F -0.0354(2) 0.3321(6) 0.52342(18) 0.0769(11) Uani 1 1 d . . . . .
N00B N 0.4677(2) 0.2834(5) 0.62326(17) 0.0321(7) Uani 1 1 d D . . . .
H00B H 0.465783 0.181843 0.654198 0.039 Uiso 0.866(9) 1 calc R U P B 1
H00A H 0.449968 0.173817 0.643792 0.039 Uiso 0.134(9) 1 calc R U P B 2
O00C O 0.0690(2) 0.1518(5) 0.5802(2) 0.0581(10) Uani 1 1 d . . . . .
F00D F 0.0395(2) 0.4076(6) 0.6215(2) 0.0848(13) Uani 1 1 d . . . . .
C00E C 0.2991(3) 0.2805(5) 0.5012(2) 0.0328(9) Uani 1 1 d . . . . .
C00F C 0.5871(3) 0.1272(5) 0.4151(2) 0.0280(8) Uani 1 1 d . . . . .
C00G C 0.7219(3) 0.2545(5) 0.3527(2) 0.0339(9) Uani 1 1 d . . . . .
C00H C 0.5733(3) 0.1359(5) 0.3427(2) 0.0324(9) Uani 1 1 d . . . . .
H00H H 0.516751 0.098120 0.314714 0.039 Uiso 1 1 calc R U . . .
C00I C 0.3007(3) 0.3051(5) 0.5723(2) 0.0328(9) Uani 1 1 d . . . . .
C00J C 0.6695(3) 0.1895(5) 0.4558(2) 0.0297(8) Uani 1 1 d . . . . .
C00K C 0.7372(3) 0.2534(5) 0.4238(2) 0.0307(8) Uani 1 1 d . . . . .
H00K H 0.793302 0.295776 0.450919 0.037 Uiso 1 1 calc R U . . .
C00L C 0.6838(3) 0.1901(6) 0.5332(2) 0.0326(9) Uani 1 1 d . . . . .
H00C H 0.678357 0.070581 0.549794 0.039 Uiso 1 1 calc R U . . .
H00D H 0.746429 0.232014 0.553759 0.039 Uiso 1 1 calc R U . . .
C00M C 0.2233(3) 0.2644(6) 0.5980(2) 0.0385(10) Uani 1 1 d . . . . .
H00M H 0.224078 0.278047 0.645759 0.046 Uiso 1 1 calc R U . . .
C00N C 0.3832(3) 0.3867(6) 0.6186(2) 0.0328(9) Uani 1 1 d . . . . .
H00E H 0.392740 0.503211 0.600629 0.039 Uiso 1 1 calc R U . . .
H00F H 0.371325 0.400844 0.665506 0.039 Uiso 1 1 calc R U . . .
C00O C 0.5631(3) 0.4107(7) 0.7321(2) 0.0424(10) Uani 1 1 d D . . . .
H00G H 0.569513 0.294283 0.753420 0.051 Uiso 0.866(9) 1 calc R U P B 1
H00I H 0.508505 0.466429 0.743233 0.051 Uiso 0.866(9) 1 calc R U P B 1
H00J H 0.538026 0.528250 0.720926 0.051 Uiso 0.134(9) 1 calc R U P B 2
H00L H 0.525692 0.351166 0.760543 0.051 Uiso 0.134(9) 1 calc R U P B 2
C00P C 0.6411(3) 0.1987(6) 0.3117(2) 0.0363(9) Uani 1 1 d . . . . .
H00P H 0.631745 0.203159 0.262714 0.044 Uiso 1 1 calc R U . . .
C00Q C 0.1455(3) 0.2041(6) 0.5529(3) 0.0452(11) Uani 1 1 d . . . . .
C00R C 0.1414(3) 0.1834(6) 0.4832(3) 0.0473(12) Uani 1 1 d . . . . .
H00R H 0.087094 0.142744 0.453155 0.057 Uiso 1 1 calc R U . . .
C00S C 0.7190(3) 0.4156(6) 0.6656(2) 0.0405(10) Uani 1 1 d D . . . .
H00N H 0.713736 0.531897 0.644189 0.049 Uiso 0.866(9) 1 calc R U P B 1
H00O H 0.773598 0.358421 0.654972 0.049 Uiso 0.866(9) 1 calc R U P B 1
H00Q H 0.742156 0.299156 0.681292 0.049 Uiso 0.134(9) 1 calc R U P B 2
H00S H 0.760379 0.467178 0.638262 0.049 Uiso 0.134(9) 1 calc R U P B 2
C00T C 0.5493(3) 0.3929(7) 0.6539(2) 0.0291(11) Uani 0.866(9) 1 d D . P B 1
H00T H 0.540120 0.510782 0.632742 0.035 Uiso 0.866(9) 1 calc R U P B 1
C00U C 0.2182(3) 0.2231(6) 0.4581(3) 0.0427(11) Uani 1 1 d . . . . .
H00U H 0.215720 0.210928 0.409951 0.051 Uiso 1 1 calc R U . . .
C00V C 0.8591(3) 0.2407(6) 0.3148(2) 0.0399(10) Uani 1 1 d . . . . .
C00W C 0.0071(3) 0.2714(7) 0.5845(3) 0.0474(12) Uani 1 1 d . . . . .
C00X C 0.6334(3) 0.3097(7) 0.6341(2) 0.0313(11) Uani 0.866(9) 1 d D . P B 1
H00X H 0.641029 0.189287 0.652828 0.038 Uiso 0.866(9) 1 calc R U P B 1
C00Y C 0.6483(4) 0.5183(9) 0.7626(3) 0.0438(14) Uani 0.866(9) 1 d D . P B 1
H00V H 0.640752 0.637187 0.743688 0.053 Uiso 0.866(9) 1 calc R U P B 1
H00W H 0.656524 0.525285 0.813513 0.053 Uiso 0.866(9) 1 calc R U P B 1
C00Z C 0.7321(4) 0.4343(9) 0.7444(3) 0.0453(15) Uani 0.866(9) 1 d D . P B 1
H00Y H 0.742095 0.318791 0.766361 0.054 Uiso 0.866(9) 1 calc R U P B 1
H H 0.786961 0.505809 0.762663 0.054 Uiso 0.866(9) 1 calc R U P B 1
C1 C 0.5624(12) 0.307(4) 0.6647(9) 0.033(6) Uani 0.134(9) 1 d D . P B 2
H1 H 0.590557 0.190994 0.677302 0.040 Uiso 0.134(9) 1 calc R U P B 2
C2 C 0.6194(12) 0.405(4) 0.6216(9) 0.035(6) Uani 0.134(9) 1 d D . P B 2
H2 H 0.593988 0.523201 0.610249 0.041 Uiso 0.134(9) 1 calc R U P B 2
C3 C 0.6631(13) 0.420(5) 0.7707(12) 0.043(7) Uani 0.134(9) 1 d D . P B 2
H3A H 0.689865 0.302519 0.777283 0.052 Uiso 0.134(9) 1 calc R U P B 2
H3B H 0.667819 0.473673 0.816737 0.052 Uiso 0.134(9) 1 calc R U P B 2
C00{ C 0.714(2) 0.529(4) 0.7269(14) 0.042(7) Uani 0.134(9) 1 d D . P B 2
H00Z H 0.679468 0.637055 0.711417 0.051 Uiso 0.134(9) 1 calc R U P B 2
HA H 0.775728 0.559993 0.753332 0.051 Uiso 0.134(9) 1 calc R U P B 2

loop_
_atom_site_aniso_label
_atom_site_aniso_U_11
_atom_site_aniso_U_22
_atom_site_aniso_U_33
_atom_site_aniso_U_23
_atom_site_aniso_U_13
_atom_site_aniso_U_12
Zn01 0.0298(3) 0.0271(3) 0.0274(3) -0.0022(2) 0.0099(2) 0.0016(2)
O002 0.0350(15) 0.0283(14) 0.0287(13) -0.0017(11) 0.0142(11) 0.0000(11)
F003 0.0639(18) 0.0386(15) 0.0518(16) -0.0086(12) 0.0302(14) -0.0038(13)
F004 0.0485(16) 0.0593(19) 0.0454(15) 0.0053(14) 0.0093(12) 0.0038(14)
F005 0.0594(18) 0.0478(16) 0.0567(17) 0.0047(13) 0.0355(14) -0.0005(13)
O006 0.0346(15) 0.0405(17) 0.0335(15) -0.0001(13) 0.0103(12) 0.0068(13)
O007 0.0467(18) 0.0343(16) 0.0432(17) 0.0079(13) 0.0233(14) 0.0048(13)
N008 0.0353(18) 0.0351(19) 0.0301(16) -0.0037(15) 0.0130(14) 0.0007(15)
F009 0.053(2) 0.086(3) 0.116(3) 0.022(2) 0.042(2) -0.0073(18)
F00A 0.057(2) 0.111(3) 0.060(2) 0.014(2) 0.0088(16) 0.028(2)
N00B 0.0334(18) 0.0351(19) 0.0293(16) -0.0041(14) 0.0100(14) 0.0015(14)
O00C 0.0375(18) 0.049(2) 0.090(3) 0.025(2) 0.0197(18) 0.0019(15)
F00D 0.057(2) 0.101(3) 0.103(3) -0.051(3) 0.029(2) -0.021(2)
C00E 0.032(2) 0.028(2) 0.038(2) 0.0024(17) 0.0067(17) 0.0064(16)
C00F 0.036(2) 0.0231(18) 0.0274(18) 0.0005(15) 0.0123(16) 0.0037(15)
C00G 0.041(2) 0.027(2) 0.039(2) 0.0023(17) 0.0192(18) 0.0026(17)
C00H 0.040(2) 0.031(2) 0.0265(19) -0.0029(16) 0.0090(17) -0.0004(17)
C00I 0.031(2) 0.029(2) 0.040(2) 0.0031(18) 0.0115(17) 0.0059(16)
C00J 0.033(2) 0.028(2) 0.0288(19) 0.0006(16) 0.0096(16) 0.0067(16)
C00K 0.033(2) 0.031(2) 0.0296(19) -0.0004(16) 0.0112(16) 0.0041(16)
C00L 0.032(2) 0.036(2) 0.0301(19) -0.0029(17) 0.0079(16) 0.0041(17)
C00M 0.037(2) 0.035(2) 0.045(2) 0.0070(19) 0.0123(19) 0.0058(18)
C00N 0.036(2) 0.033(2) 0.031(2) -0.0033(17) 0.0117(17) 0.0043(17)
C00O 0.045(2) 0.052(3) 0.033(2) -0.010(2) 0.0132(18) -0.003(2)
C00P 0.050(3) 0.035(2) 0.0271(19) 0.0006(17) 0.0167(18) 0.0049(19)
C00Q 0.033(2) 0.034(2) 0.069(3) 0.012(2) 0.013(2) 0.0028(19)
C00R 0.039(2) 0.035(2) 0.063(3) 0.001(2) -0.001(2) 0.0003(19)
C00S 0.038(2) 0.044(3) 0.038(2) -0.008(2) 0.0061(18) -0.0034(19)
C00T 0.033(2) 0.030(3) 0.024(2) -0.0056(19) 0.0052(18) 0.0003(19)
C00U 0.033(2) 0.042(3) 0.049(3) -0.005(2) -0.0009(19) 0.0031(19)
C00V 0.048(3) 0.038(2) 0.039(2) 0.001(2) 0.024(2) -0.001(2)
C00W 0.037(2) 0.054(3) 0.051(3) 0.005(2) 0.009(2) -0.009(2)
C00X 0.033(2) 0.032(3) 0.030(2) -0.004(2) 0.0096(18) 0.003(2)
C00Y 0.047(3) 0.048(4) 0.035(3) -0.018(3) 0.007(2) -0.003(3)
C00Z 0.043(3) 0.053(4) 0.037(3) -0.012(3) 0.002(2) 0.002(3)
C1 0.037(8) 0.044(17) 0.017(8) 0.001(8) 0.001(6) 0.005(10)
C2 0.039(8) 0.033(16) 0.031(8) -0.013(9) 0.007(6) -0.007(10)
C3 0.061(9) 0.04(2) 0.022(10) -0.017(12) 0.001(7) 0.002(12)
C00{ 0.044(14) 0.036(16) 0.038(12) -0.007(10) -0.009(10) 0.001(12)

loop_
_atom_type_symbol
_atom_type_description
_atom_type_scat_dispersion_real
_atom_type_scat_dispersion_imag
_atom_type_scat_source
C C 0.0181 0.0091 'International Tables Vol C Tables 4.2.6.8 and 6.1.1.4'
H H 0.0000 0.0000 'International Tables Vol C Tables 4.2.6.8 and 6.1.1.4'
F F 0.0727 0.0534 'International Tables Vol C Tables 4.2.6.8 and 6.1.1.4'
N N 0.0311 0.0180 'International Tables Vol C Tables 4.2.6.8 and 6.1.1.4'
O O 0.0492 0.0322 'International Tables Vol C Tables 4.2.6.8 and 6.1.1.4'
Zn Zn -1.5491 0.6778 'International Tables Vol C Tables 4.2.6.8 and 6.1.1.4'

loop_
_geom_angle_atom_site_label_1
_geom_angle_atom_site_label_2
_geom_angle_atom_site_label_3
_geom_angle
_geom_angle_site_symmetry_1
_geom_angle_site_symmetry_3
_geom_angle_publ_flag
O002 Zn01 O002 78.35(11) . 3_656 ?
O002 Zn01 N008 113.13(13) 3_656 . ?
O002 Zn01 N008 92.04(12) . . ?
O002 Zn01 N00B 91.35(12) 3_656 . ?
O002 Zn01 N00B 165.79(12) . . ?
O006 Zn01 O002 101.62(11) . . ?
O006 Zn01 O002 121.86(12) . 3_656 ?
O006 Zn01 N008 124.89(14) . . ?
O006 Zn01 N00B 92.09(13) . . ?
N008 Zn01 N00B 82.97(13) . . ?
Zn01 O002 Zn01 101.65(11) . 3_656 ?
C00F O002 Zn01 120.0(2) . . ?
C00F O002 Zn01 124.4(2) . 3_656 ?
C00E O006 Zn01 113.0(2) . . ?
C00V O007 C00G 116.1(3) . . ?
Zn01 N008 H008 110.5 . . ?
C00L N008 Zn01 109.1(3) . . ?
C00L N008 H008 110.5 . . ?
C00L N008 C00X 110.7(3) . . ?
C00L N008 C2 132.1(9) . . ?
C00X N008 Zn01 105.5(3) . . ?
C00X N008 H008 110.5 . . ?
C2 N008 Zn01 109.3(7) . . ?
Zn01 N00B H00B 109.0 . . ?
Zn01 N00B H00A 100.7 . . ?
C00N N00B Zn01 112.7(2) . . ?
C00N N00B H00B 109.0 . . ?
C00N N00B H00A 100.7 . . ?
C00N N00B C00T 109.2(3) . . ?
C00N N00B C1 131.7(10) . . ?
C00T N00B Zn01 108.1(2) . . ?
C00T N00B H00B 109.0 . . ?
C1 N00B Zn01 105.1(7) . . ?
C1 N00B H00A 100.7 . . ?
C00W O00C C00Q 117.1(4) . . ?
O006 C00E C00I 120.2(4) . . ?
O006 C00E C00U 121.3(4) . . ?
C00U C00E C00I 118.5(4) . . ?
O002 C00F C00H 120.1(4) . . ?
O002 C00F C00J 120.8(3) . . ?
C00J C00F C00H 119.0(4) . . ?
C00K C00G O007 120.3(4) . . ?
C00P C00G O007 117.1(4) . . ?
C00P C00G C00K 122.1(4) . . ?
C00F C00H H00H 119.6 . . ?
C00P C00H C00F 120.7(4) . . ?
C00P C00H H00H 119.6 . . ?
C00E C00I C00N 119.7(4) . . ?
C00M C00I C00E 119.7(4) . . ?
C00M C00I C00N 120.5(4) . . ?
C00F C00J C00L 120.0(4) . . ?
C00K C00J C00F 119.6(4) . . ?
C00K C00J C00L 120.4(4) . . ?
C00G C00K C00J 119.4(4) . . ?
C00G C00K H00K 120.3 . . ?
C00J C00K H00K 120.3 . . ?
N008 C00L C00J 111.2(3) . . ?
N008 C00L H00C 109.4 . . ?
N008 C00L H00D 109.4 . . ?
C00J C00L H00C 109.4 . . ?
C00J C00L H00D 109.4 . . ?
H00C C00L H00D 108.0 . . ?
C00I C00M H00M 120.4 . . ?
C00Q C00M C00I 119.2(4) . . ?
C00Q C00M H00M 120.4 . . ?
N00B C00N C00I 112.7(3) . . ?
N00B C00N H00E 109.0 . . ?
N00B C00N H00F 109.0 . . ?
C00I C00N H00E 109.0 . . ?
C00I C00N H00F 109.0 . . ?
H00E C00N H00F 107.8 . . ?
H00G C00O H00I 108.0 . . ?
H00J C00O H00L 108.7 . . ?
C00T C00O H00G 109.3 . . ?
C00T C00O H00I 109.3 . . ?
C00T C00O C00Y 111.5(4) . . ?
C00Y C00O H00G 109.3 . . ?
C00Y C00O H00I 109.3 . . ?
C1 C00O H00J 110.5 . . ?
C1 C00O H00L 110.5 . . ?
C3 C00O H00J 110.5 . . ?
C3 C00O H00L 110.5 . . ?
C3 C00O C1 106.1(14) . . ?
C00G C00P C00H 119.0(4) . . ?
C00G C00P H00P 120.5 . . ?
C00H C00P H00P 120.5 . . ?
C00M C00Q O00C 118.9(5) . . ?
C00R C00Q O00C 118.9(5) . . ?
C00R C00Q C00M 122.1(4) . . ?
C00Q C00R H00R 120.7 . . ?
C00Q C00R C00U 118.5(5) . . ?
C00U C00R H00R 120.7 . . ?
H00N C00S H00O 107.9 . . ?
H00Q C00S H00S 108.8 . . ?
C00X C00S H00N 109.2 . . ?
C00X C00S H00O 109.2 . . ?
C00X C00S C00Z 111.9(4) . . ?
C00Z C00S H00N 109.2 . . ?
C00Z C00S H00O 109.2 . . ?
C2 C00S H00Q 110.6 . . ?
C2 C00S H00S 110.6 . . ?
C00{ C00S H00Q 110.6 . . ?
C00{ C00S H00S 110.6 . . ?
C00{ C00S C2 105.6(15) . . ?
N00B C00T C00O 112.3(4) . . ?
N00B C00T H00T 108.6 . . ?
N00B C00T C00X 107.4(4) . . ?
C00O C00T H00T 108.6 . . ?
C00O C00T C00X 111.2(4) . . ?
C00X C00T H00T 108.6 . . ?
C00E C00U H00U 119.1 . . ?
C00R C00U C00E 121.9(5) . . ?
C00R C00U H00U 119.1 . . ?
F003 C00V F005 107.2(3) . . ?
F004 C00V F003 106.9(4) . . ?
F004 C00V F005 107.8(4) . . ?
O007 C00V F003 113.2(4) . . ?
O007 C00V F004 114.0(4) . . ?
O007 C00V F005 107.5(4) . . ?
F009 C00W F00A 105.9(4) . . ?
F009 C00W O00C 109.4(4) . . ?
F00A C00W O00C 113.1(5) . . ?
F00D C00W F009 107.6(5) . . ?
F00D C00W F00A 105.7(5) . . ?
F00D C00W O00C 114.7(4) . . ?
N008 C00X C00S 112.4(4) . . ?
N008 C00X C00T 107.6(4) . . ?
N008 C00X H00X 109.2 . . ?
C00S C00X C00T 109.2(4) . . ?
C00S C00X H00X 109.2 . . ?
C00T C00X H00X 109.2 . . ?
C00O C00Y H00V 109.8 . . ?
C00O C00Y H00W 109.8 . . ?
H00V C00Y H00W 108.3 . . ?
C00Z C00Y C00O 109.4(5) . . ?
C00Z C00Y H00V 109.8 . . ?
C00Z C00Y H00W 109.8 . . ?
C00S C00Z H00Y 109.5 . . ?
C00S C00Z H 109.5 . . ?
C00Y C00Z C00S 110.6(5) . . ?
C00Y C00Z H00Y 109.5 . . ?
C00Y C00Z H 109.5 . . ?
H00Y C00Z H 108.1 . . ?
N00B C1 C00O 111.4(13) . . ?
N00B C1 H1 109.0 . . ?
N00B C1 C2 109.4(15) . . ?
C00O C1 H1 109.0 . . ?
C2 C1 C00O 109.0(15) . . ?
C2 C1 H1 109.0 . . ?
N008 C2 C00S 111.4(13) . . ?
N008 C2 C1 107.5(14) . . ?
N008 C2 H2 110.2 . . ?
C00S C2 H2 110.2 . . ?
C1 C2 C00S 107.2(15) . . ?
C1 C2 H2 110.2 . . ?
C00O C3 H3A 110.3 . . ?
C00O C3 H3B 110.3 . . ?
C00O C3 C00{ 107.1(19) . . ?
H3A C3 H3B 108.5 . . ?
C00{ C3 H3A 110.3 . . ?
C00{ C3 H3B 110.3 . . ?
C00S C00{ C3 104.7(18) . . ?
C00S C00{ H00Z 110.8 . . ?
C00S C00{ HA 110.8 . . ?
C3 C00{ H00Z 110.8 . . ?
C3 C00{ HA 110.8 . . ?
H00Z C00{ HA 108.9 . . ?

loop_
_geom_bond_atom_site_label_1
_geom_bond_atom_site_label_2
_geom_bond_distance
_geom_bond_site_symmetry_2
_geom_bond_publ_flag
Zn01 O002 2.057(3) . ?
Zn01 O002 2.068(3) 3_656 ?
Zn01 O006 1.963(3) . ?
Zn01 N008 2.110(4) . ?
Zn01 N00B 2.141(3) . ?
O002 C00F 1.343(5) . ?
F003 C00V 1.339(5) . ?
F004 C00V 1.332(6) . ?
F005 C00V 1.340(5) . ?
O006 C00E 1.354(5) . ?
O007 C00G 1.424(5) . ?
O007 C00V 1.329(6) . ?
N008 H008 1.0000 . ?
N008 C00L 1.494(5) . ?
N008 C00X 1.502(5) . ?
N008 C2 1.499(17) . ?
F009 C00W 1.322(6) . ?
F00A C00W 1.323(6) . ?
N00B H00B 1.0000 . ?
N00B H00A 1.0000 . ?
N00B C00N 1.480(5) . ?
N00B C00T 1.501(6) . ?
N00B C1 1.486(17) . ?
O00C C00Q 1.426(6) . ?
O00C C00W 1.324(7) . ?
F00D C00W 1.314(6) . ?
C00E C00I 1.416(6) . ?
C00E C00U 1.392(6) . ?
C00F C00H 1.405(5) . ?
C00F C00J 1.402(6) . ?
C00G C00K 1.377(6) . ?
C00G C00P 1.370(6) . ?
C00H H00H 0.9500 . ?
C00H C00P 1.383(6) . ?
C00I C00M 1.399(6) . ?
C00I C00N 1.505(6) . ?
C00J C00K 1.397(6) . ?
C00J C00L 1.501(5) . ?
C00K H00K 0.9500 . ?
C00L H00C 0.9900 . ?
C00L H00D 0.9900 . ?
C00M H00M 0.9500 . ?
C00M C00Q 1.383(7) . ?
C00N H00E 0.9900 . ?
C00N H00F 0.9900 . ?
C00O H00G 0.9900 . ?
C00O H00I 0.9900 . ?
C00O H00J 0.9900 . ?
C00O H00L 0.9900 . ?
C00O C00T 1.523(6) . ?
C00O C00Y 1.532(7) . ?
C00O C1 1.554(17) . ?
C00O C3 1.525(19) . ?
C00P H00P 0.9500 . ?
C00Q C00R 1.378(8) . ?
C00R H00R 0.9500 . ?
C00R C00U 1.383(7) . ?
C00S H00N 0.9900 . ?
C00S H00O 0.9900 . ?
C00S H00Q 0.9900 . ?
C00S H00S 0.9900 . ?
C00S C00X 1.533(6) . ?
C00S C00Z 1.538(7) . ?
C00S C2 1.555(18) . ?
C00S C00{ 1.515(18) . ?
C00T H00T 1.0000 . ?
C00T C00X 1.538(6) . ?
C00U H00U 0.9500 . ?
C00X H00X 1.0000 . ?
C00Y H00V 0.9900 . ?
C00Y H00W 0.9900 . ?
C00Y C00Z 1.523(8) . ?
C00Z H00Y 0.9900 . ?
C00Z H 0.9900 . ?
C1 H1 1.0000 . ?
C1 C2 1.531(19) . ?
C2 H2 1.0000 . ?
C3 H3A 0.9900 . ?
C3 H3B 0.9900 . ?
C3 C00{ 1.53(2) . ?
C00{ H00Z 0.9900 . ?
C00{ HA 0.9900 . ?

loop_
_geom_torsion_atom_site_label_1
_geom_torsion_atom_site_label_2
_geom_torsion_atom_site_label_3
_geom_torsion_atom_site_label_4
_geom_torsion
_geom_torsion_site_symmetry_1
_geom_torsion_site_symmetry_2
_geom_torsion_site_symmetry_3
_geom_torsion_site_symmetry_4
_geom_torsion_publ_flag
Zn01 O002 C00F C00H 94.6(4) 3_656 . . . ?
Zn01 O002 C00F C00H -132.8(3) . . . . ?
Zn01 O002 C00F C00J 46.4(5) . . . . ?
Zn01 O002 C00F C00J -86.3(4) 3_656 . . . ?
Zn01 O006 C00E C00I 55.6(4) . . . . ?
Zn01 O006 C00E C00U -126.0(4) . . . . ?
Zn01 N008 C00L C00J 67.2(4) . . . . ?
Zn01 N008 C00X C00S -170.0(3) . . . . ?
Zn01 N008 C00X C00T -49.7(4) . . . . ?
Zn01 N008 C2 C00S 153.3(12) . . . . ?
Zn01 N008 C2 C1 36.1(18) . . . . ?
Zn01 N00B C00N C00I 45.0(4) . . . . ?
Zn01 N00B C00T C00O -159.3(3) . . . . ?
Zn01 N00B C00T C00X -36.9(4) . . . . ?
Zn01 N00B C1 C00O 167.5(13) . . . . ?
Zn01 N00B C1 C2 46.9(18) . . . . ?
O002 C00F C00H C00P -178.5(4) . . . . ?
O002 C00F C00J C00K 178.8(4) . . . . ?
O002 C00F C00J C00L -2.3(6) . . . . ?
O006 C00E C00I C00M -178.8(4) . . . . ?
O006 C00E C00I C00N 5.6(6) . . . . ?
O006 C00E C00U C00R 179.0(4) . . . . ?
O007 C00G C00K C00J 173.8(4) . . . . ?
O007 C00G C00P C00H -173.7(4) . . . . ?
N00B C00T C00X N008 58.8(5) . . . . ?
N00B C00T C00X C00S -178.9(4) . . . . ?
N00B C1 C2 N008 -57(2) . . . . ?
N00B C1 C2 C00S -176.5(15) . . . . ?
O00C C00Q C00R C00U -175.6(4) . . . . ?
C00E C00I C00M C00Q -1.4(6) . . . . ?
C00E C00I C00N N00B -62.3(5) . . . . ?
C00F C00H C00P C00G -0.7(6) . . . . ?
C00F C00J C00K C00G 0.1(6) . . . . ?
C00F C00J C00L N008 -62.0(5) . . . . ?
C00G O007 C00V F003 53.6(5) . . . . ?
C00G O007 C00V F004 -68.8(5) . . . . ?
C00G O007 C00V F005 171.8(4) . . . . ?
C00H C00F C00J C00K -2.1(6) . . . . ?
C00H C00F C00J C00L 176.8(4) . . . . ?
C00I C00E C00U C00R -2.6(7) . . . . ?
C00I C00M C00Q O00C 175.8(4) . . . . ?
C00I C00M C00Q C00R -0.3(7) . . . . ?
C00J C00F C00H C00P 2.4(6) . . . . ?
C00K C00G C00P C00H -1.4(7) . . . . ?
C00K C00J C00L N008 116.9(4) . . . . ?
C00L N008 C00X C00S 72.1(5) . . . . ?
C00L N008 C00X C00T -167.6(4) . . . . ?
C00L N008 C2 C00S 12(2) . . . . ?
C00L N008 C2 C1 -105.2(15) . . . . ?
C00L C00J C00K C00G -178.8(4) . . . . ?
C00M C00I C00N N00B 122.1(4) . . . . ?
C00M C00Q C00R C00U 0.6(7) . . . . ?
C00N N00B C00T C00O 77.8(5) . . . . ?
C00N N00B C00T C00X -159.7(4) . . . . ?
C00N N00B C1 C00O 27(2) . . . . ?
C00N N00B C1 C2 -94.0(16) . . . . ?
C00N C00I C00M C00Q 174.2(4) . . . . ?
C00O C00T C00X N008 -178.0(4) . . . . ?
C00O C00T C00X C00S -55.7(5) . . . . ?
C00O C00Y C00Z C00S 57.2(7) . . . . ?
C00O C1 C2 N008 -178.7(15) . . . . ?
C00O C1 C2 C00S 61(2) . . . . ?
C00O C3 C00{ C00S -72(3) . . . . ?
C00P C00G C00K C00J 1.7(6) . . . . ?
C00Q O00C C00W F009 -178.4(4) . . . . ?
C00Q O00C C00W F00A 63.9(6) . . . . ?
C00Q O00C C00W F00D -57.4(7) . . . . ?
C00Q C00R C00U C00E 0.9(7) . . . . ?
C00T N00B C00N C00I 165.1(3) . . . . ?
C00T C00O C00Y C00Z -58.0(7) . . . . ?
C00U C00E C00I C00M 2.8(6) . . . . ?
C00U C00E C00I C00N -172.8(4) . . . . ?
C00V O007 C00G C00K 81.4(5) . . . . ?
C00V O007 C00G C00P -106.1(5) . . . . ?
C00W O00C C00Q C00M 90.3(6) . . . . ?
C00W O00C C00Q C00R -93.5(6) . . . . ?
C00X N008 C00L C00J -177.1(4) . . . . ?
C00X C00S C00Z C00Y -57.7(7) . . . . ?
C00Y C00O C00T N00B 178.3(4) . . . . ?
C00Y C00O C00T C00X 58.0(6) . . . . ?
C00Z C00S C00X N008 175.2(4) . . . . ?
C00Z C00S C00X C00T 55.8(6) . . . . ?
C1 N00B C00N C00I -176.3(12) . . . . ?
C1 C00O C3 C00{ 66(3) . . . . ?
C2 N008 C00L C00J -151.4(14) . . . . ?
C2 C00S C00{ C3 70(2) . . . . ?
C3 C00O C1 N00B 178.0(18) . . . . ?
C3 C00O C1 C2 -61(2) . . . . ?
C00{ C00S C2 N008 176.7(17) . . . . ?
C00{ C00S C2 C1 -66(2) . . . . ?
